data_7228842
loop_
_publ_author_name
'Choquesillo-Lazarte, Duane'
'Nemec, Vinko'
'Cin\<ci\'c, Dominik'

_publ_section_title
;
 Halogen bonded cocrystals of active pharmaceutical ingredients:
 pyrazinamide, lidocaine and pentoxifylline in combination with
 haloperfluorinated compounds
;
_journal_name_full CrystEngComm
_journal_paper_doi 10.1039/C7CE01252G
_journal_year 2017
_chemical_formula_moiety '2(C13 H18 N4 O3), Br2 C6 F4'
_chemical_formula_sum 'C32 H36 Br2 F4 N8 O6'
_chemical_formula_weight 864.51
_chemical_melting_point 360.15
_space_group_crystal_system triclinic
_space_group_IT_number 2
_space_group_name_Hall '-P 1'
_space_group_name_H-M_alt 'P -1'
_symmetry_space_group_name_Hall '-P 1'
_symmetry_space_group_name_H-M 'P -1'
_atom_sites_solution_hydrogens geom
_audit_creation_date 2017-02-24
_audit_creation_method
;
Olex2 1.2
(compiled 2017.02.23 svn.r3390 for OlexSys, GUI svn.r5318)
;
_audit_update_record
;
2017-07-26 deposited with the CCDC.
2017-08-02 downloaded from the CCDC.
;
_cell_angle_alpha 107.353(7)
_cell_angle_beta 96.484(7)
_cell_angle_gamma 90.132(7)
_cell_formula_units_Z 1
_cell_length_a 5.0832(6)
_cell_length_b 11.3132(14)
_cell_length_c 16.794(2)
_cell_measurement_reflns_used 5881
_cell_measurement_temperature 293(2)
_cell_measurement_theta_max 66.59
_cell_measurement_theta_min 2.78
_cell_volume 915.26(19)
_computing_cell_refinement 'SAINT v8.37A (Bruker, 2015)'
_computing_data_collection 'Bruker Apex3, 2016'
_computing_data_reduction 'SAINT v8.37A (Bruker, 2015)'
_computing_molecular_graphics 'Olex2 (Dolomanov et al., 2009)'
_computing_publication_material 'Olex2 (Dolomanov et al., 2009)'
_computing_structure_refinement 'XL (Sheldrick, 2008)'
_computing_structure_solution 'XS (Sheldrick, 2008)'
_diffrn_ambient_temperature 293(2)
_diffrn_measured_fraction_theta_full 0.992
_diffrn_measured_fraction_theta_max 0.992
_diffrn_measurement_device_type 'Bruker D8 Venture'
_diffrn_measurement_method '\f and \w scans'
_diffrn_radiation_monochromator multilayer
_diffrn_radiation_type CuK\a
_diffrn_radiation_wavelength 1.54178
_diffrn_reflns_av_R_equivalents 0.0598
_diffrn_reflns_av_unetI/netI 0.0596
_diffrn_reflns_Laue_measured_fraction_full 0.992
_diffrn_reflns_Laue_measured_fraction_max 0.992
_diffrn_reflns_limit_h_max 6
_diffrn_reflns_limit_h_min -5
_diffrn_reflns_limit_k_max 13
_diffrn_reflns_limit_k_min -13
_diffrn_reflns_limit_l_max 19
_diffrn_reflns_limit_l_min -20
_diffrn_reflns_number 13571
_diffrn_reflns_point_group_measured_fraction_full 0.992
_diffrn_reflns_point_group_measured_fraction_max 0.992
_diffrn_reflns_theta_full 66.849
_diffrn_reflns_theta_max 66.849
_diffrn_reflns_theta_min 2.776
_diffrn_source 'high brilliance microfocus sealed tube'
_diffrn_standards_number 0
_exptl_absorpt_coefficient_mu 3.463
_exptl_absorpt_correction_T_max 0.8642
_exptl_absorpt_correction_T_min 0.6428
_exptl_absorpt_correction_type multi-scan
_exptl_absorpt_process_details
;
SADABS-2016/2 (Bruker,2016/2) was used for absorption correction.
wR2(int) was 0.0975 before and 0.0732 after correction.
The Ratio of minimum to maximum transmission is 0.7438.
The \l/2 correction factor is Not present.
;
_exptl_crystal_colour 'clear colourless'
_exptl_crystal_colour_lustre clear
_exptl_crystal_colour_primary colourless
_exptl_crystal_density_diffrn 1.568
_exptl_crystal_description block
_exptl_crystal_F_000 438
_exptl_crystal_size_max 0.11
_exptl_crystal_size_mid 0.08
_exptl_crystal_size_min 0.08
_refine_diff_density_max 0.378
_refine_diff_density_min -0.395
_refine_diff_density_rms 0.060
_refine_ls_extinction_coef 0.0051(6)
_refine_ls_extinction_expression Fc^*^=kFc[1+0.001xFc^2^\l^3^/sin(2\q)]^-1/4^
_refine_ls_extinction_method 'SHELXL-2014/7 (Sheldrick 2014'
_refine_ls_goodness_of_fit_ref 1.049
_refine_ls_hydrogen_treatment constr
_refine_ls_matrix_type full
_refine_ls_number_parameters 239
_refine_ls_number_reflns 3221
_refine_ls_number_restraints 0
_refine_ls_restrained_S_all 1.049
_refine_ls_R_factor_all 0.1044
_refine_ls_R_factor_gt 0.0510
_refine_ls_shift/su_max 0.000
_refine_ls_shift/su_mean 0.000
_refine_ls_structure_factor_coef Fsqd
_refine_ls_weighting_details 'w=1/[\s^2^(Fo^2^)+(0.0638P)^2^+0.3834P] where P=(Fo^2^+2Fc^2^)/3'
_refine_ls_weighting_scheme calc
_refine_ls_wR_factor_gt 0.1236
_refine_ls_wR_factor_ref 0.1467
_reflns_Friedel_coverage 0.000
_reflns_number_gt 1949
_reflns_number_total 3221
_reflns_threshold_expression 'I > 2\s(I)'
_cod_data_source_file c7ce01252g2.cif
_cod_data_source_block PXF_TFBB
_cod_depositor_comments
;
The following automatic conversions were performed:

'_exptl_absorpt_correction_type' value 'MULTI-SCAN' changed to
'multi-scan' according to
/home/data/users/saulius/crontab/automatic-downloads/rss-feeds/RSC/lib/dictionaries/cif_core.dic
dictionary named 'cif_core.dic' version 2.4.2 from 2011-04-26.

Automatic conversion script
Id: cif_fix_values 4973 2017-02-22 13:04:09Z antanas 
;
_cod_original_cell_volume 915.3(2)
_cod_database_code 7228842
_shelx_shelxl_version_number 2014/7
_shelx_space_group_comment
;
The symmetry employed for this shelxl refinement is uniquely defined
by the following loop, which should always be used as a source of
symmetry information in preference to the above space-group names.
They are only intended as comments.
;
_shelx_estimated_absorpt_t_max 0.769
_shelx_estimated_absorpt_t_min 0.702
_olex2_refinement_description
;
1. Fixed Uiso
 At 1.2 times of:
  All C(H) groups, All C(H,H) groups
 At 1.5 times of:
  All C(H,H,H) groups
2.a Secondary CH2 refined with riding coordinates:
 C1(H1A,H1B), C2(H2A,H2B), C3(H3A,H3B), C4(H4A,H4B)
2.b Aromatic/amide H refined with riding coordinates:
 C12(H12)
2.c Idealised Me refined as rotating group:
 C6(H6A,H6B,H6C), C8(H8A,H8B,H8C), C13(H13A,H13B,H13C)
;
_olex2_submission_special_instructions 'No special instructions were received'

loop_
_space_group_symop_operation_xyz
'x, y, z'
'-x, -y, -z'

loop_
_atom_site_label
_atom_site_type_symbol
_atom_site_fract_x
_atom_site_fract_y
_atom_site_fract_z
_atom_site_U_iso_or_equiv
_atom_site_adp_type
_atom_site_occupancy
_atom_site_site_symmetry_order
_atom_site_calc_flag
_atom_site_refinement_flags_posn
O1 O -0.0232(9) 0.1142(4) 0.2000(4) 0.1443(18) Uani 1 1 d .
O2 O 0.4508(7) 0.7247(3) 0.2550(3) 0.1027(11) Uani 1 1 d .
O3 O 0.7361(7) 0.5888(3) 0.4804(3) 0.1051(11) Uani 1 1 d .
N1 N 0.5987(7) 0.6566(3) 0.3670(3) 0.0844(11) Uani 1 1 d .
N2 N 0.8108(8) 0.8249(4) 0.3398(3) 0.0903(11) Uani 1 1 d .
N3 N 1.1995(8) 0.9143(4) 0.4364(3) 0.0872(11) Uani 1 1 d .
N4 N 1.1753(8) 0.7907(4) 0.5201(3) 0.0914(12) Uani 1 1 d .
C1 C 0.3890(8) 0.5566(4) 0.3388(3) 0.0889(14) Uani 1 1 d .
H1A H 0.2290 0.5882 0.3165 0.107 Uiso 1 1 calc R
H1B H 0.3492 0.5313 0.3866 0.107 Uiso 1 1 calc R
C2 C 0.4723(8) 0.4460(4) 0.2723(3) 0.0871(14) Uani 1 1 d .
H2A H 0.6404 0.4187 0.2928 0.104 Uiso 1 1 calc R
H2B H 0.4971 0.4696 0.2226 0.104 Uiso 1 1 calc R
C3 C 0.2672(8) 0.3402(4) 0.2493(3) 0.0850(13) Uani 1 1 d .
H3A H 0.1008 0.3673 0.2276 0.102 Uiso 1 1 calc R
H3B H 0.2386 0.3189 0.2996 0.102 Uiso 1 1 calc R
C4 C 0.3487(10) 0.2255(4) 0.1842(4) 0.0952(15) Uani 1 1 d .
H4A H 0.3551 0.2449 0.1319 0.114 Uiso 1 1 calc R
H4B H 0.5266 0.2062 0.2028 0.114 Uiso 1 1 calc R
C5 C 0.1733(12) 0.1131(5) 0.1670(4) 0.1034(17) Uani 1 1 d .
C6 C 0.2564(15) -0.0023(6) 0.1059(5) 0.156(3) Uani 1 1 d .
H6A H 0.4308 -0.0219 0.1254 0.234 Uiso 1 1 calc GR
H6B H 0.2576 0.0105 0.0520 0.234 Uiso 1 1 calc GR
H6C H 0.1341 -0.0695 0.1012 0.234 Uiso 1 1 calc GR
C7 C 0.6053(10) 0.7352(5) 0.3159(4) 0.0864(14) Uani 1 1 d .
C8 C 0.8358(12) 0.9106(5) 0.2885(4) 0.1068(17) Uani 1 1 d .
H8A H 0.6861 0.9628 0.2925 0.160 Uiso 1 1 calc GR
H8B H 0.8416 0.8632 0.2309 0.160 Uiso 1 1 calc GR
H8C H 0.9956 0.9609 0.3091 0.160 Uiso 1 1 calc GR
C9 C 0.9863(9) 0.8311(4) 0.4097(3) 0.0791(12) Uani 1 1 d .
C10 C 0.9668(9) 0.7561(4) 0.4589(3) 0.0840(13) Uani 1 1 d .
C11 C 0.7653(9) 0.6598(5) 0.4390(4) 0.0876(14) Uani 1 1 d .
C12 C 1.3030(10) 0.8846(5) 0.5036(4) 0.0906(15) Uani 1 1 d .
H12 H 1.4536 0.9256 0.5372 0.109 Uiso 1 1 calc R
C13 C 1.2427(11) 0.7342(5) 0.5868(4) 0.1037(16) Uani 1 1 d .
H13A H 1.1243 0.7614 0.6287 0.156 Uiso 1 1 calc GR
H13B H 1.4216 0.7583 0.6118 0.156 Uiso 1 1 calc GR
H13C H 1.2267 0.6456 0.5637 0.156 Uiso 1 1 calc GR
Br1 Br 0.00962(10) 0.60758(6) 0.14088(4) 0.1002(3) Uani 1 1 d .
F1 F -0.3605(6) 0.7436(3) 0.0459(2) 0.1142(10) Uani 1 1 d .
F2 F -0.7788(6) 0.6564(3) -0.0681(2) 0.1141(10) Uani 1 1 d .
C14 C -0.2812(9) 0.5453(5) 0.0610(3) 0.0843(13) Uani 1 1 d .
C15 C -0.4273(10) 0.6217(5) 0.0241(3) 0.0899(14) Uani 1 1 d .
C16 C -0.6403(10) 0.5772(5) -0.0352(3) 0.0884(14) Uani 1 1 d .

loop_
_atom_site_aniso_label
_atom_site_aniso_U_11
_atom_site_aniso_U_22
_atom_site_aniso_U_33
_atom_site_aniso_U_23
_atom_site_aniso_U_13
_atom_site_aniso_U_12
O1 0.119(3) 0.108(3) 0.204(5) 0.030(3) 0.057(3) -0.014(2)
O2 0.083(2) 0.110(3) 0.105(3) 0.023(2) -0.004(2) -0.0072(19)
O3 0.091(2) 0.111(3) 0.115(3) 0.036(2) 0.009(2) -0.0109(19)
N1 0.066(2) 0.086(2) 0.093(3) 0.013(2) 0.014(2) -0.0053(17)
N2 0.081(2) 0.093(3) 0.094(3) 0.021(2) 0.012(2) 0.000(2)
N3 0.069(2) 0.087(2) 0.095(3) 0.010(2) 0.013(2) -0.0081(18)
N4 0.077(2) 0.100(3) 0.089(3) 0.015(2) 0.015(2) -0.002(2)
C1 0.062(2) 0.091(3) 0.105(4) 0.013(3) 0.019(2) -0.013(2)
C2 0.065(2) 0.087(3) 0.102(4) 0.014(3) 0.019(2) -0.005(2)
C3 0.065(2) 0.088(3) 0.099(4) 0.021(3) 0.014(2) -0.001(2)
C4 0.082(3) 0.095(3) 0.101(4) 0.016(3) 0.016(3) -0.004(2)
C5 0.100(4) 0.085(3) 0.120(5) 0.021(3) 0.014(3) -0.001(3)
C6 0.163(7) 0.103(5) 0.174(7) -0.006(5) 0.036(6) -0.009(4)
C7 0.075(3) 0.083(3) 0.095(4) 0.013(3) 0.022(3) -0.001(2)
C8 0.124(4) 0.093(4) 0.107(4) 0.036(3) 0.011(3) -0.003(3)
C9 0.072(3) 0.077(3) 0.080(3) 0.006(2) 0.022(2) 0.002(2)
C10 0.063(2) 0.094(3) 0.082(3) 0.007(3) 0.011(2) -0.003(2)
C11 0.074(3) 0.085(3) 0.100(4) 0.018(3) 0.024(3) -0.005(2)
C12 0.074(3) 0.088(3) 0.102(4) 0.013(3) 0.018(3) -0.015(2)
C13 0.103(4) 0.123(4) 0.090(4) 0.040(3) 0.009(3) 0.006(3)
Br1 0.0744(4) 0.1251(5) 0.0898(4) 0.0140(3) 0.0137(3) -0.0038(3)
F1 0.114(2) 0.093(2) 0.125(3) 0.0202(18) 0.0055(19) -0.0101(16)
F2 0.106(2) 0.115(2) 0.121(3) 0.040(2) 0.0011(19) 0.0100(17)
C14 0.071(3) 0.100(3) 0.077(3) 0.016(3) 0.017(2) 0.006(2)
C15 0.085(3) 0.091(3) 0.090(4) 0.017(3) 0.020(3) -0.003(3)
C16 0.081(3) 0.102(4) 0.084(3) 0.027(3) 0.018(3) 0.009(3)

loop_
_atom_type_symbol
_atom_type_description
_atom_type_scat_dispersion_real
_atom_type_scat_dispersion_imag
_atom_type_scat_source
C C 0.0181 0.0091 'International Tables Vol C Tables 4.2.6.8 and 6.1.1.4'
H H 0.0000 0.0000 'International Tables Vol C Tables 4.2.6.8 and 6.1.1.4'
Br Br -0.6763 1.2805 'International Tables Vol C Tables 4.2.6.8 and 6.1.1.4'
F F 0.0727 0.0534 'International Tables Vol C Tables 4.2.6.8 and 6.1.1.4'
N N 0.0311 0.0180 'International Tables Vol C Tables 4.2.6.8 and 6.1.1.4'
O O 0.0492 0.0322 'International Tables Vol C Tables 4.2.6.8 and 6.1.1.4'

loop_
_geom_angle_atom_site_label_1
_geom_angle_atom_site_label_2
_geom_angle_atom_site_label_3
_geom_angle
_geom_angle_site_symmetry_1
_geom_angle_site_symmetry_3
C7 N1 C1 115.5(4) . .
C11 N1 C1 116.3(4) . .
C11 N1 C7 128.3(4) . .
C7 N2 C8 119.1(5) . .
C9 N2 C7 119.0(5) . .
C9 N2 C8 121.9(4) . .
C12 N3 C9 100.2(4) . .
C10 N4 C13 125.8(5) . .
C12 N4 C10 105.0(5) . .
C12 N4 C13 129.2(5) . .
N1 C1 H1A 109.3 . .
N1 C1 H1B 109.3 . .
N1 C1 C2 111.7(3) . .
H1A C1 H1B 107.9 . .
C2 C1 H1A 109.3 . .
C2 C1 H1B 109.3 . .
C1 C2 H2A 109.4 . .
C1 C2 H2B 109.4 . .
C1 C2 C3 111.4(4) . .
H2A C2 H2B 108.0 . .
C3 C2 H2A 109.4 . .
C3 C2 H2B 109.4 . .
C2 C3 H3A 109.0 . .
C2 C3 H3B 109.0 . .
C2 C3 C4 112.8(4) . .
H3A C3 H3B 107.8 . .
C4 C3 H3A 109.0 . .
C4 C3 H3B 109.0 . .
C3 C4 H4A 108.4 . .
C3 C4 H4B 108.4 . .
H4A C4 H4B 107.5 . .
C5 C4 C3 115.4(4) . .
C5 C4 H4A 108.4 . .
C5 C4 H4B 108.4 . .
O1 C5 C4 122.2(5) . .
O1 C5 C6 121.4(5) . .
C4 C5 C6 116.3(5) . .
C5 C6 H6A 109.5 . .
C5 C6 H6B 109.5 . .
C5 C6 H6C 109.5 . .
H6A C6 H6B 109.5 . .
H6A C6 H6C 109.5 . .
H6B C6 H6C 109.5 . .
O2 C7 N1 123.0(5) . .
O2 C7 N2 121.5(5) . .
N2 C7 N1 115.5(5) . .
N2 C8 H8A 109.5 . .
N2 C8 H8B 109.5 . .
N2 C8 H8C 109.5 . .
H8A C8 H8B 109.5 . .
H8A C8 H8C 109.5 . .
H8B C8 H8C 109.5 . .
N2 C9 N3 122.9(5) . .
C10 C9 N2 123.5(4) . .
C10 C9 N3 113.5(5) . .
N4 C10 C9 105.5(4) . .
N4 C10 C11 132.7(6) . .
C9 C10 C11 121.7(5) . .
O3 C11 N1 122.9(4) . .
O3 C11 C10 125.2(6) . .
N1 C11 C10 111.9(5) . .
N3 C12 N4 115.8(5) . .
N3 C12 H12 122.1 . .
N4 C12 H12 122.1 . .
N4 C13 H13A 109.5 . .
N4 C13 H13B 109.5 . .
N4 C13 H13C 109.5 . .
H13A C13 H13B 109.5 . .
H13A C13 H13C 109.5 . .
H13B C13 H13C 109.5 . .
C15 C14 Br1 121.0(4) . .
C16 C14 Br1 122.4(4) 2_465 .
C16 C14 C15 116.6(5) 2_465 .
F1 C15 C14 120.0(5) . .
F1 C15 C16 118.3(5) . .
C16 C15 C14 121.7(5) . .
F2 C16 C14 119.1(5) . 2_465
F2 C16 C15 119.2(5) . .
C14 C16 C15 121.7(5) 2_465 .

loop_
_geom_bond_atom_site_label_1
_geom_bond_atom_site_label_2
_geom_bond_distance
_geom_bond_site_symmetry_2
O1 C5 1.195(6) .
O2 C7 1.193(6) .
O3 C11 1.229(6) .
N1 C1 1.483(5) .
N1 C7 1.410(7) .
N1 C11 1.387(7) .
N2 C7 1.393(6) .
N2 C8 1.489(6) .
N2 C9 1.376(6) .
N3 C9 1.377(6) .
N3 C12 1.324(6) .
N4 C10 1.359(6) .
N4 C12 1.357(6) .
N4 C13 1.456(7) .
C1 H1A 0.9700 .
C1 H1B 0.9700 .
C1 C2 1.506(6) .
C2 H2A 0.9700 .
C2 H2B 0.9700 .
C2 C3 1.516(6) .
C3 H3A 0.9700 .
C3 H3B 0.9700 .
C3 C4 1.520(6) .
C4 H4A 0.9700 .
C4 H4B 0.9700 .
C4 C5 1.487(7) .
C5 C6 1.495(8) .
C6 H6A 0.9600 .
C6 H6B 0.9600 .
C6 H6C 0.9600 .
C8 H8A 0.9600 .
C8 H8B 0.9600 .
C8 H8C 0.9600 .
C9 C10 1.359(7) .
C10 C11 1.431(6) .
C12 H12 0.9300 .
C13 H13A 0.9600 .
C13 H13B 0.9600 .
C13 H13C 0.9600 .
Br1 C14 1.862(5) .
F1 C15 1.349(5) .
F2 C16 1.348(6) .
C14 C15 1.379(7) .
C14 C16 1.366(7) 2_465
C15 C16 1.368(7) .
C16 C14 1.366(7) 2_465
